data_2215456
loop_
_publ_author_name
'Yin, Zhi-Gang'
'Qian, Heng-Yu'
'Chen, Yu-Zhen'
'Feng, Yu-Li'

_publ_section_title
;
 <i>N</i>-(2,4-Dichlorobenzylidene)-<i>N</i>'-phenylhydrazine
;
_journal_coeditor_code DN3063
_journal_issue 10
_journal_name_full 'Acta Crystallographica Section E'
_journal_page_first o4119
_journal_page_last o4119
_journal_paper_doi 10.1107/S1600536807045552
_journal_volume 63
_journal_year 2007
_chemical_formula_iupac 'C13 H10 Cl2 N2'
_chemical_formula_moiety 'C13 H10 Cl2 N2'
_chemical_formula_sum 'C13 H10 Cl2 N2'
_chemical_formula_weight 265.13
_chemical_name_systematic
;
<i>N</i>-(2,4-Dichlorobenzylidene)-<i>N</i>'-phenylhydrazine
;
_space_group_IT_number 61
_symmetry_cell_setting orthorhombic
_symmetry_space_group_name_Hall '-P 2ac 2ab'
_symmetry_space_group_name_H-M 'P b c a'
_atom_sites_solution_hydrogens geom
_atom_sites_solution_primary direct
_atom_sites_solution_secondary difmap
_cell_angle_alpha 90.00
_cell_angle_beta 90.00
_cell_angle_gamma 90.00
_cell_formula_units_Z 8
_cell_length_a 16.074(3)
_cell_length_b 8.0870(16)
_cell_length_c 19.333(4)
_cell_measurement_reflns_used 1225
_cell_measurement_temperature 298(2)
_cell_measurement_theta_max 24.1
_cell_measurement_theta_min 2.5
_cell_volume 2513.1(9)
_computing_cell_refinement 'SAINT (Bruker, 1998)'
_computing_data_collection 'SMART (Bruker, 1998)'
_computing_data_reduction 'SAINT (Bruker, 1998)'
_computing_molecular_graphics 'XP in SHELXTL/PC (Sheldrick, 1995)'
_computing_publication_material 'SHELXL97 (Sheldrick, 1997)'
_computing_structure_refinement 'SHELXL97 (Sheldrick, 1997)'
_computing_structure_solution 'SHELXS97 (Sheldrick, 1997)'
_diffrn_ambient_temperature 298(2)
_diffrn_measured_fraction_theta_full 0.997
_diffrn_measured_fraction_theta_max 0.997
_diffrn_measurement_device_type 'Bruker SMART CCD area-detector'
_diffrn_measurement_method \w
_diffrn_radiation_monochromator graphite
_diffrn_radiation_source 'fine-focus sealed tube'
_diffrn_radiation_type MoK\a
_diffrn_radiation_wavelength 0.71073
_diffrn_reflns_av_R_equivalents 0.0391
_diffrn_reflns_av_sigmaI/netI 0.0236
_diffrn_reflns_limit_h_max 20
_diffrn_reflns_limit_h_min -20
_diffrn_reflns_limit_k_max 8
_diffrn_reflns_limit_k_min -10
_diffrn_reflns_limit_l_max 24
_diffrn_reflns_limit_l_min -22
_diffrn_reflns_number 15692
_diffrn_reflns_theta_full 26.50
_diffrn_reflns_theta_max 26.50
_diffrn_reflns_theta_min 2.46
_exptl_absorpt_coefficient_mu 0.494
_exptl_absorpt_correction_T_max 0.9077
_exptl_absorpt_correction_T_min 0.9077
_exptl_absorpt_correction_type multi-scan
_exptl_absorpt_process_details '(SADABS; Sheldrick, 1996)'
_exptl_crystal_colour brown
_exptl_crystal_density_diffrn 1.401
_exptl_crystal_density_method 'not measured'
_exptl_crystal_description block
_exptl_crystal_F_000 1088
_exptl_crystal_size_max 0.30
_exptl_crystal_size_mid 0.25
_exptl_crystal_size_min 0.15
_refine_diff_density_max 0.277
_refine_diff_density_min -0.264
_refine_ls_extinction_method none
_refine_ls_goodness_of_fit_ref 1.218
_refine_ls_hydrogen_treatment constr
_refine_ls_matrix_type full
_refine_ls_number_parameters 154
_refine_ls_number_reflns 2599
_refine_ls_number_restraints 0
_refine_ls_restrained_S_all 1.218
_refine_ls_R_factor_all 0.0668
_refine_ls_R_factor_gt 0.0604
_refine_ls_shift/su_max 0.000
_refine_ls_shift/su_mean 0.000
_refine_ls_structure_factor_coef Fsqd
_refine_ls_weighting_details 'calc w=1/[\s^2^(Fo^2^)+(0.0417P)^2^+1.2232P] where P=(Fo^2^+2Fc^2^)/3'
_refine_ls_weighting_scheme calc
_refine_ls_wR_factor_gt 0.1286
_refine_ls_wR_factor_ref 0.1324
_reflns_number_gt 2395
_reflns_number_total 2599
_reflns_threshold_expression I>2\s(I)
_cod_data_source_file dn3063.cif
_cod_data_source_block I
_cod_depositor_comments
;
 Marking atom 'CG1' as a dummy atom.

 Antanas Vaitkus,
 2017-02-20

The following automatic conversions were performed:
'_symmetry_cell_setting' value 'Orthorhombic' changed to 'orthorhombic'
according to '/home/saulius/struct/CIF-dictionaries/cif_core.dic'
dictionary named 'cif_core.dic' version 2.4.1 from 2010-06-29.

Automatic conversion script
Id: cif_fix_enum 1527 2010-12-29 10:47:43Z saulius 

The following automatic conversions were performed:

'_symmetry_cell_setting' value 'Orthorhombic' changed to
'orthorhombic' according to
/home/saulius/struct/CIF-dictionaries/cif_core.dic dictionary named
'cif_core.dic' version 2.4.1 from 2010-06-29.

Automatic conversion script
Id: cif_fix_values 1715 2011-07-08 13:25:40Z adriana 
;
_cod_database_code 2215456
_cod_database_fobs_code 2215456

loop_
_symmetry_equiv_pos_as_xyz
'x, y, z'
'-x+1/2, -y, z+1/2'
'-x, y+1/2, -z+1/2'
'x+1/2, -y+1/2, -z'
'-x, -y, -z'
'x-1/2, y, -z-1/2'
'x, -y-1/2, z-1/2'
'-x-1/2, y-1/2, z'

loop_
_atom_site_type_symbol
_atom_site_label
_atom_site_fract_x
_atom_site_fract_y
_atom_site_fract_z
_atom_site_U_iso_or_equiv
_atom_site_adp_type
_atom_site_calc_flag
_atom_site_refinement_flags
_atom_site_occupancy
Cl Cl1 0.30414(6) 0.64104(12) 0.50050(4) 0.0915(3) Uani d . 1
Cl Cl2 0.36390(6) 0.12890(10) 0.33193(4) 0.0806(3) Uani d . 1
N N1 0.49038(12) 0.4273(2) 0.63809(10) 0.0488(5) Uani d . 1
N N2 0.50608(13) 0.5073(3) 0.69797(10) 0.0549(5) Uani d . 1
H H2 0.4763 0.5911 0.7096 0.066 Uiso calc R 1
C C1 0.41639(14) 0.4009(3) 0.53262(12) 0.0466(5) Uani d . 1
C C2 0.35838(14) 0.4587(3) 0.48464(12) 0.0503(6) Uani d . 1
C C3 0.34205(15) 0.3774(3) 0.42305(13) 0.0546(6) Uani d . 1
H H3 0.3028 0.4188 0.3922 0.066 Uiso calc R 1
C C4 0.38476(16) 0.2352(3) 0.40837(13) 0.0539(6) Uani d . 1
C C5 0.44459(19) 0.1751(3) 0.45313(14) 0.0632(7) Uani d . 1
H H5 0.4746 0.0804 0.4421 0.076 Uiso calc R 1
C C6 0.45912(17) 0.2577(3) 0.51431(13) 0.0580(6) Uani d . 1
H H6 0.4990 0.2162 0.5445 0.070 Uiso calc R 1
C C7 0.43389(15) 0.4853(3) 0.59798(12) 0.0501(6) Uani d . 1
H H7 0.4044 0.5798 0.6103 0.060 Uiso calc R 1
C C8 0.57047(15) 0.4544(3) 0.74095(11) 0.0479(5) Uani d . 1
C C9 0.58364(17) 0.5361(3) 0.80344(13) 0.0602(7) Uani d . 1
H H9 0.5495 0.6240 0.8160 0.072 Uiso calc R 1
C C10 0.64752(19) 0.4865(4) 0.84683(14) 0.0686(8) Uani d . 1
H H10 0.6561 0.5421 0.8883 0.082 Uiso calc R 1
C C11 0.69857(17) 0.3561(4) 0.82948(15) 0.0663(8) Uani d . 1
H H11 0.7414 0.3236 0.8588 0.080 Uiso calc R 1
C C12 0.68496(16) 0.2745(4) 0.76772(14) 0.0640(7) Uani d . 1
H H12 0.7189 0.1859 0.7557 0.077 Uiso calc R 1
C C13 0.62166(16) 0.3221(3) 0.72330(13) 0.0546(6) Uani d . 1
H H13 0.6134 0.2659 0.6819 0.066 Uiso calc R 1
. CG1 0.6345 0.4049 0.7853 0.010 Uiso dum P .

loop_
_atom_site_aniso_label
_atom_site_aniso_U_11
_atom_site_aniso_U_22
_atom_site_aniso_U_33
_atom_site_aniso_U_12
_atom_site_aniso_U_13
_atom_site_aniso_U_23
Cl1 0.0915(6) 0.1023(7) 0.0807(5) 0.0577(5) -0.0167(4) -0.0143(4)
Cl2 0.0948(6) 0.0796(5) 0.0673(5) -0.0035(4) -0.0170(4) -0.0152(4)
N1 0.0540(11) 0.0473(10) 0.0452(11) 0.0003(9) 0.0038(9) 0.0036(9)
N2 0.0637(12) 0.0536(11) 0.0473(11) 0.0126(10) -0.0010(9) -0.0038(9)
C1 0.0452(12) 0.0473(12) 0.0473(13) -0.0006(10) 0.0037(10) 0.0079(10)
C2 0.0419(12) 0.0555(14) 0.0535(14) 0.0061(10) 0.0045(10) 0.0046(11)
C3 0.0421(12) 0.0691(16) 0.0528(14) 0.0010(12) -0.0036(11) 0.0080(12)
C4 0.0589(14) 0.0528(14) 0.0500(13) -0.0094(12) -0.0002(11) 0.0019(11)
C5 0.0787(18) 0.0467(13) 0.0642(16) 0.0103(13) -0.0102(14) -0.0012(12)
C6 0.0686(16) 0.0482(13) 0.0573(15) 0.0107(12) -0.0099(12) 0.0056(11)
C7 0.0514(13) 0.0491(13) 0.0497(13) 0.0071(11) 0.0061(11) 0.0047(10)
C8 0.0506(13) 0.0491(12) 0.0439(12) -0.0032(11) 0.0055(10) 0.0059(10)
C9 0.0683(16) 0.0602(15) 0.0521(14) 0.0004(13) 0.0036(12) -0.0047(12)
C10 0.0743(18) 0.0794(19) 0.0521(15) -0.0137(16) -0.0063(14) -0.0038(14)
C11 0.0558(15) 0.0811(19) 0.0619(17) -0.0080(14) -0.0077(13) 0.0158(15)
C12 0.0591(15) 0.0633(16) 0.0697(17) 0.0047(13) 0.0031(13) 0.0108(14)
C13 0.0588(15) 0.0555(14) 0.0495(13) 0.0025(12) 0.0040(11) 0.0000(11)

loop_
_atom_type_symbol
_atom_type_description
_atom_type_scat_dispersion_real
_atom_type_scat_dispersion_imag
_atom_type_scat_source
C C 0.0033 0.0016 'International Tables Vol C Tables 4.2.6.8 and 6.1.1.4'
H H 0.0000 0.0000 'International Tables Vol C Tables 4.2.6.8 and 6.1.1.4'
N N 0.0061 0.0033 'International Tables Vol C Tables 4.2.6.8 and 6.1.1.4'
Cl Cl 0.1484 0.1585 'International Tables Vol C Tables 4.2.6.8 and 6.1.1.4'

loop_
_geom_angle_atom_site_label_1
_geom_angle_atom_site_label_2
_geom_angle_atom_site_label_3
_geom_angle
C7 N1 N2 118.4(2)
N1 N2 C8 120.2(2)
N1 N2 H2 119.9
C8 N2 H2 119.9
C6 C1 C2 116.0(2)
C6 C1 C7 120.9(2)
C2 C1 C7 123.1(2)
C3 C2 C1 122.6(2)
C3 C2 Cl1 117.29(18)
C1 C2 Cl1 120.08(19)
C4 C3 C2 118.8(2)
C4 C3 H3 120.6
C2 C3 H3 120.6
C3 C4 C5 121.0(2)
C3 C4 Cl2 119.6(2)
C5 C4 Cl2 119.4(2)
C6 C5 C4 119.0(2)
C6 C5 H5 120.5
C4 C5 H5 120.5
C5 C6 C1 122.5(2)
C5 C6 H6 118.7
C1 C6 H6 118.7
N1 C7 C1 119.2(2)
N1 C7 H7 120.4
C1 C7 H7 120.4
C13 C8 C9 119.2(2)
C13 C8 N2 121.9(2)
C9 C8 N2 118.9(2)
C13 C8 CG1 59.69(14)
C9 C8 CG1 59.47(15)
N2 C8 CG1 178.4(2)
C10 C9 C8 120.0(3)
C10 C9 H9 120.0
C8 C9 H9 120.0
C11 C10 C9 121.1(3)
C11 C10 H10 119.5
C9 C10 H10 119.5
C10 C11 C12 118.8(3)
C10 C11 H11 120.6
C12 C11 H11 120.6
C11 C12 C13 121.3(3)
C11 C12 H12 119.4
C13 C12 H12 119.4
C12 C13 C8 119.7(2)
C12 C13 H13 120.1
C8 C13 H13 120.1

loop_
_geom_bond_atom_site_label_1
_geom_bond_atom_site_label_2
_geom_bond_distance
Cl1 C2 1.741(2)
Cl2 C4 1.742(3)
N1 C7 1.283(3)
N1 N2 1.350(3)
N2 C8 1.395(3)
N2 H2 0.8600
C1 C6 1.392(3)
C1 C2 1.396(3)
C1 C7 1.463(3)
C2 C3 1.385(3)
C3 C4 1.369(4)
C3 H3 0.9300
C4 C5 1.382(4)
C5 C6 1.378(4)
C5 H5 0.9300
C6 H6 0.9300
C7 H7 0.9300
C8 C13 1.392(3)
C8 C9 1.393(3)
C8 CG1 1.397(2)
C9 C10 1.385(4)
C9 H9 0.9300
C10 C11 1.377(4)
C10 H10 0.9300
C11 C12 1.382(4)
C11 H11 0.9300
C12 C13 1.386(4)
C12 H12 0.9300
C13 H13 0.9300

loop_
_geom_hbond_atom_site_label_D
_geom_hbond_atom_site_label_H
_geom_hbond_atom_site_label_A
_geom_hbond_site_symmetry_A
_geom_hbond_distance_DH
_geom_hbond_distance_HA
_geom_hbond_distance_DA
_geom_hbond_angle_DHA
N2 H2 Cg1 3_656 0.86 3.10 3.943(2) 166.6
